data_4106511
loop_
_publ_author_name
'Jason England'
'Yisong Guo'
'Katherine M. Van Heuvelen'
'Matthew A. Cranswick'
'Gregory T. Rohde'
'Emile L. Bominaar'
'Eckard M\"unck'
'Lawrence Que'

_publ_section_title
;
 A More Reactive Trigonal-Bipyramidal High-Spin Oxoiron(IV) Complex with a
 cis-Labile Site
;
_journal_name_full 'Journal of the American Chemical Society'
_journal_page_first 11880
_journal_page_last 11883
_journal_paper_doi 10.1021/ja2040909
_journal_volume 133
_journal_year 2011
_chemical_formula_moiety 'C15 H35 Cl2 Fe N7'
_chemical_formula_sum 'C15 H35 Cl2 Fe N7'
_chemical_formula_weight 440.25
_chemical_name_common 10016a
_chemical_name_systematic
; 
 ? 
;
_space_group_IT_number 2
_symmetry_cell_setting triclinic
_symmetry_space_group_name_Hall '-P 1'
_symmetry_space_group_name_H-M 'P -1'
_atom_sites_solution_hydrogens geom
_atom_sites_solution_primary direct
_atom_sites_solution_secondary difmap
_audit_creation_method SHELXL-97
_cell_angle_alpha 68.485(2)
_cell_angle_beta 84.128(2)
_cell_angle_gamma 77.745(2)
_cell_formula_units_Z 2
_cell_length_a 9.0439(11)
_cell_length_b 10.4536(13)
_cell_length_c 12.3764(16)
_cell_measurement_reflns_used 2789
_cell_measurement_temperature 123(2)
_cell_measurement_theta_max 27.48
_cell_measurement_theta_min 2.31
_cell_volume 1063.4(2)
_computing_cell_refinement 'Bruker SMART'
_computing_data_collection 'Bruker SMART'
_computing_data_reduction 'Bruker SAINT'
_computing_molecular_graphics 'Bruker SHELXTL'
_computing_publication_material 'Bruker SHELXTL'
_computing_structure_refinement 'Bruker SHELXTL'
_computing_structure_solution 'Bruker SHELXTL'
_diffrn_ambient_temperature 123(2)
_diffrn_measured_fraction_theta_full 0.983
_diffrn_measured_fraction_theta_max 0.983
_diffrn_measurement_device_type 'CCD area detector'
_diffrn_measurement_method 'phi and omega scans'
_diffrn_radiation_monochromator graphite
_diffrn_radiation_source 'sealed tube'
_diffrn_radiation_type MoK\a
_diffrn_radiation_wavelength 0.71073
_diffrn_reflns_av_R_equivalents 0.0262
_diffrn_reflns_av_sigmaI/netI 0.0266
_diffrn_reflns_limit_h_max 11
_diffrn_reflns_limit_h_min -11
_diffrn_reflns_limit_k_max 13
_diffrn_reflns_limit_k_min -12
_diffrn_reflns_limit_l_max 16
_diffrn_reflns_limit_l_min 0
_diffrn_reflns_number 12761
_diffrn_reflns_theta_full 27.54
_diffrn_reflns_theta_max 27.54
_diffrn_reflns_theta_min 1.77
_exptl_absorpt_coefficient_mu 0.974
_exptl_absorpt_correction_T_max 0.91
_exptl_absorpt_correction_T_min 0.84
_exptl_absorpt_correction_type multi-scan
_exptl_absorpt_process_details 'SADABS (sHELDRICK, 2008)'
_exptl_crystal_colour Colorless
_exptl_crystal_density_diffrn 1.375
_exptl_crystal_description Block
_exptl_crystal_F_000 468
_exptl_crystal_size_max 0.40
_exptl_crystal_size_mid 0.32
_exptl_crystal_size_min 0.26
_refine_diff_density_max 0.344
_refine_diff_density_min -0.215
_refine_diff_density_rms 0.052
_refine_ls_extinction_method none
_refine_ls_goodness_of_fit_ref 1.041
_refine_ls_hydrogen_treatment constr
_refine_ls_matrix_type full
_refine_ls_number_parameters 235
_refine_ls_number_reflns 4808
_refine_ls_number_restraints 0
_refine_ls_restrained_S_all 1.041
_refine_ls_R_factor_all 0.0318
_refine_ls_R_factor_gt 0.0259
_refine_ls_shift/su_max 0.001
_refine_ls_shift/su_mean 0.000
_refine_ls_structure_factor_coef Fsqd
_refine_ls_weighting_details 'calc w=1/[\s^2^(Fo^2^)+(0.0325P)^2^+0.4279P] where P=(Fo^2^+2Fc^2^)/3'
_refine_ls_weighting_scheme calc
_refine_ls_wR_factor_gt 0.0651
_refine_ls_wR_factor_ref 0.0683
_reflns_number_gt 4224
_reflns_number_total 4808
_reflns_threshold_expression >2sigma(I)
_cod_data_source_file ja2040909_si_002.cif
_cod_data_source_block 10016a
_cod_database_code 4106511

loop_
_symmetry_equiv_pos_as_xyz
'x, y, z'
'-x, -y, -z'

loop_
_atom_site_label
_atom_site_type_symbol
_atom_site_fract_x
_atom_site_fract_y
_atom_site_fract_z
_atom_site_U_iso_or_equiv
_atom_site_adp_type
_atom_site_occupancy
_atom_site_symmetry_multiplicity
_atom_site_calc_flag
_atom_site_refinement_flags
Fe1 Fe 0.24696(2) 0.82965(2) 0.264274(17) 0.01369(6) Uani 1 1 d .
Cl1 Cl 0.18791(4) 1.07543(4) 0.19169(4) 0.02648(10) Uani 1 1 d .
Cl2 Cl -0.01044(4) 0.78602(4) 0.28417(3) 0.01969(8) Uani 1 1 d .
N1 N 0.30281(13) 0.79241(12) 0.43567(10) 0.0152(2) Uani 1 1 d .
C1 C 0.43291(16) 0.85693(16) 0.43403(13) 0.0182(3) Uani 1 1 d .
H1A H 0.4642 0.8353 0.5142 0.022 Uiso 1 1 calc R
H1B H 0.4068 0.9599 0.3955 0.022 Uiso 1 1 calc R
C2 C 0.55916(16) 0.79518(16) 0.36662(13) 0.0182(3) Uani 1 1 d .
H2A H 0.6526 0.8296 0.3679 0.022 Uiso 1 1 calc R
H2B H 0.5802 0.6918 0.4034 0.022 Uiso 1 1 calc R
N2 N 0.51439(14) 0.83603(13) 0.24518(10) 0.0170(2) Uani 1 1 d .
C3 C 0.58745(16) 0.72888(17) 0.19520(13) 0.0203(3) Uani 1 1 d .
H3A H 0.6931 0.6928 0.2212 0.024 Uiso 1 1 calc R
H3B H 0.5897 0.7716 0.1094 0.024 Uiso 1 1 calc R
C4 C 0.50129(16) 0.60879(16) 0.23330(13) 0.0191(3) Uani 1 1 d .
H4A H 0.5459 0.5407 0.1951 0.023 Uiso 1 1 calc R
H4B H 0.5067 0.5597 0.3185 0.023 Uiso 1 1 calc R
N3 N 0.34305(13) 0.66814(12) 0.19985(10) 0.0155(2) Uani 1 1 d .
C5 C 0.21939(16) 0.75966(15) 0.53193(12) 0.0172(3) Uani 1 1 d .
N4 N 0.20293(15) 0.83014(16) 0.60706(12) 0.0268(3) Uani 1 1 d .
C6 C 0.1892(2) 0.9815(2) 0.5628(2) 0.0411(5) Uani 1 1 d .
H6A H 0.1683 1.0186 0.4797 0.062 Uiso 1 1 calc R
H6B H 0.2840 1.0054 0.5745 0.062 Uiso 1 1 calc R
H6C H 0.1061 1.0226 0.6044 0.062 Uiso 1 1 calc R
C7 C 0.1899(2) 0.7623(3) 0.73282(16) 0.0436(5) Uani 1 1 d .
H7A H 0.2048 0.6607 0.7528 0.065 Uiso 1 1 calc R
H7B H 0.0891 0.7964 0.7602 0.065 Uiso 1 1 calc R
H7C H 0.2670 0.7841 0.7700 0.065 Uiso 1 1 calc R
N5 N 0.14876(14) 0.64814(13) 0.56320(11) 0.0204(3) Uani 1 1 d .
C8 C -0.00660(18) 0.65582(18) 0.61001(14) 0.0265(3) Uani 1 1 d .
H8A H -0.0307 0.7298 0.6434 0.040 Uiso 1 1 calc R
H8B H -0.0169 0.5659 0.6705 0.040 Uiso 1 1 calc R
H8C H -0.0764 0.6770 0.5475 0.040 Uiso 1 1 calc R
C9 C 0.19664(18) 0.54152(16) 0.51100(14) 0.0237(3) Uani 1 1 d .
H9A H 0.3056 0.5321 0.4932 0.036 Uiso 1 1 calc R
H9B H 0.1419 0.5687 0.4392 0.036 Uiso 1 1 calc R
H9C H 0.1747 0.4518 0.5654 0.036 Uiso 1 1 calc R
C10 C 0.55946(18) 0.97088(17) 0.17565(14) 0.0250(3) Uani 1 1 d .
H10A H 0.6700 0.9593 0.1739 0.037 Uiso 1 1 calc R
H10B H 0.5144 1.0410 0.2106 0.037 Uiso 1 1 calc R
H10C H 0.5240 1.0020 0.0962 0.037 Uiso 1 1 calc R
C11 C 0.27875(16) 0.61063(15) 0.14336(12) 0.0156(3) Uani 1 1 d .
N6 N 0.31732(14) 0.47134(13) 0.15649(11) 0.0193(3) Uani 1 1 d .
C12 C 0.36238(18) 0.36313(16) 0.26785(14) 0.0229(3) Uani 1 1 d .
H12A H 0.3343 0.4017 0.3299 0.034 Uiso 1 1 calc R
H12B H 0.4722 0.3303 0.2666 0.034 Uiso 1 1 calc R
H12C H 0.3110 0.2846 0.2820 0.034 Uiso 1 1 calc R
C13 C 0.32646(19) 0.42206(17) 0.05950(14) 0.0259(3) Uani 1 1 d .
H13A H 0.3004 0.5022 -0.0123 0.039 Uiso 1 1 calc R
H13B H 0.2554 0.3583 0.0738 0.039 Uiso 1 1 calc R
H13C H 0.4296 0.3726 0.0518 0.039 Uiso 1 1 calc R
N7 N 0.17081(14) 0.68947(13) 0.06472(10) 0.0172(2) Uani 1 1 d .
C14 C 0.03576(17) 0.63878(17) 0.05577(14) 0.0232(3) Uani 1 1 d .
H14A H 0.0474 0.5388 0.1026 0.035 Uiso 1 1 calc R
H14B H 0.0222 0.6528 -0.0256 0.035 Uiso 1 1 calc R
H14C H -0.0529 0.6907 0.0843 0.035 Uiso 1 1 calc R
C15 C 0.15636(18) 0.84162(15) 0.01369(13) 0.0206(3) Uani 1 1 d .
H15A H 0.2558 0.8665 0.0098 0.031 Uiso 1 1 calc R
H15B H 0.0865 0.8850 0.0618 0.031 Uiso 1 1 calc R
H15C H 0.1171 0.8753 -0.0648 0.031 Uiso 1 1 calc R

loop_
_atom_site_aniso_label
_atom_site_aniso_U_11
_atom_site_aniso_U_22
_atom_site_aniso_U_33
_atom_site_aniso_U_23
_atom_site_aniso_U_13
_atom_site_aniso_U_12
Fe1 0.01345(11) 0.01375(11) 0.01498(11) -0.00662(8) -0.00118(7) -0.00179(7)
Cl1 0.02384(19) 0.01492(17) 0.0379(2) -0.00551(16) -0.00700(16) -0.00199(14)
Cl2 0.01462(17) 0.02534(18) 0.02174(18) -0.01111(14) 0.00124(13) -0.00516(13)
N1 0.0150(6) 0.0164(6) 0.0157(6) -0.0065(5) -0.0004(4) -0.0045(5)
C1 0.0181(7) 0.0206(7) 0.0196(7) -0.0097(6) -0.0018(6) -0.0060(6)
C2 0.0154(7) 0.0204(7) 0.0203(7) -0.0080(6) -0.0028(5) -0.0041(5)
N2 0.0167(6) 0.0184(6) 0.0170(6) -0.0062(5) 0.0005(5) -0.0064(5)
C3 0.0128(7) 0.0291(8) 0.0217(7) -0.0127(6) 0.0022(6) -0.0046(6)
C4 0.0141(7) 0.0226(7) 0.0234(8) -0.0129(6) -0.0017(6) -0.0005(6)
N3 0.0123(6) 0.0187(6) 0.0170(6) -0.0082(5) 0.0000(4) -0.0027(5)
C5 0.0135(7) 0.0204(7) 0.0176(7) -0.0082(6) -0.0031(5) 0.0007(5)
N4 0.0224(7) 0.0399(8) 0.0263(7) -0.0229(6) 0.0027(5) -0.0046(6)
C6 0.0307(10) 0.0442(11) 0.0682(14) -0.0444(11) 0.0063(9) -0.0077(8)
C7 0.0236(9) 0.0877(16) 0.0252(9) -0.0329(10) 0.0005(7) -0.0001(10)
N5 0.0182(6) 0.0208(6) 0.0200(6) -0.0058(5) 0.0038(5) -0.0037(5)
C8 0.0197(8) 0.0305(9) 0.0246(8) -0.0049(7) 0.0053(6) -0.0065(6)
C9 0.0243(8) 0.0149(7) 0.0288(8) -0.0047(6) 0.0027(6) -0.0043(6)
C10 0.0245(8) 0.0252(8) 0.0250(8) -0.0046(7) 0.0025(6) -0.0132(6)
C11 0.0158(7) 0.0178(7) 0.0146(7) -0.0074(6) 0.0046(5) -0.0058(5)
N6 0.0232(6) 0.0169(6) 0.0198(6) -0.0091(5) -0.0005(5) -0.0035(5)
C12 0.0221(8) 0.0183(7) 0.0252(8) -0.0051(6) 0.0006(6) -0.0027(6)
C13 0.0311(9) 0.0254(8) 0.0289(8) -0.0180(7) 0.0030(7) -0.0082(7)
N7 0.0182(6) 0.0187(6) 0.0167(6) -0.0070(5) -0.0012(5) -0.0060(5)
C14 0.0202(8) 0.0271(8) 0.0255(8) -0.0095(7) -0.0040(6) -0.0089(6)
C15 0.0252(8) 0.0196(7) 0.0159(7) -0.0040(6) -0.0027(6) -0.0054(6)

loop_
_atom_type_symbol
_atom_type_description
_atom_type_scat_dispersion_real
_atom_type_scat_dispersion_imag
_atom_type_scat_source
C C 0.0033 0.0016 'International Tables Vol C Tables 4.2.6.8 and 6.1.1.4'
H H 0.0000 0.0000 'International Tables Vol C Tables 4.2.6.8 and 6.1.1.4'
N N 0.0061 0.0033 'International Tables Vol C Tables 4.2.6.8 and 6.1.1.4'
Cl Cl 0.1484 0.1585 'International Tables Vol C Tables 4.2.6.8 and 6.1.1.4'
Fe Fe 0.3463 0.8444 'International Tables Vol C Tables 4.2.6.8 and 6.1.1.4'

loop_
_geom_angle_atom_site_label_1
_geom_angle_atom_site_label_2
_geom_angle_atom_site_label_3
_geom_angle
N1 Fe1 N3 115.28(5)
N1 Fe1 Cl1 100.38(3)
N3 Fe1 Cl1 137.38(4)
N1 Fe1 N2 77.53(4)
N3 Fe1 N2 76.05(4)
Cl1 Fe1 N2 90.51(3)
N1 Fe1 Cl2 103.69(3)
N3 Fe1 Cl2 95.65(3)
Cl1 Fe1 Cl2 97.880(15)
N2 Fe1 Cl2 171.10(3)
C5 N1 C1 117.51(12)
C5 N1 Fe1 129.59(10)
C1 N1 Fe1 109.73(9)
N1 C1 C2 106.21(11)
N1 C1 H1A 110.5
C2 C1 H1A 110.5
N1 C1 H1B 110.5
C2 C1 H1B 110.5
H1A C1 H1B 108.7
N2 C2 C1 109.77(12)
N2 C2 H2A 109.7
C1 C2 H2A 109.7
N2 C2 H2B 109.7
C1 C2 H2B 109.7
H2A C2 H2B 108.2
C10 N2 C3 109.48(12)
C10 N2 C2 108.92(11)
C3 N2 C2 111.04(12)
C10 N2 Fe1 117.49(9)
C3 N2 Fe1 106.53(8)
C2 N2 Fe1 103.22(8)
N2 C3 C4 110.34(11)
N2 C3 H3A 109.6
C4 C3 H3A 109.6
N2 C3 H3B 109.6
C4 C3 H3B 109.6
H3A C3 H3B 108.1
N3 C4 C3 107.76(12)
N3 C4 H4A 110.2
C3 C4 H4A 110.2
N3 C4 H4B 110.2
C3 C4 H4B 110.2
H4A C4 H4B 108.5
C11 N3 C4 118.22(12)
C11 N3 Fe1 129.28(10)
C4 N3 Fe1 112.32(9)
N1 C5 N5 120.52(13)
N1 C5 N4 122.97(14)
N5 C5 N4 116.47(13)
C5 N4 C6 120.09(14)
C5 N4 C7 123.24(16)
C6 N4 C7 116.59(15)
N4 C6 H6A 109.5
N4 C6 H6B 109.5
H6A C6 H6B 109.5
N4 C6 H6C 109.5
H6A C6 H6C 109.5
H6B C6 H6C 109.5
N4 C7 H7A 109.5
N4 C7 H7B 109.5
H7A C7 H7B 109.5
N4 C7 H7C 109.5
H7A C7 H7C 109.5
H7B C7 H7C 109.5
C5 N5 C9 120.17(12)
C5 N5 C8 121.37(13)
C9 N5 C8 114.16(13)
N5 C8 H8A 109.5
N5 C8 H8B 109.5
H8A C8 H8B 109.5
N5 C8 H8C 109.5
H8A C8 H8C 109.5
H8B C8 H8C 109.5
N5 C9 H9A 109.5
N5 C9 H9B 109.5
H9A C9 H9B 109.5
N5 C9 H9C 109.5
H9A C9 H9C 109.5
H9B C9 H9C 109.5
N2 C10 H10A 109.5
N2 C10 H10B 109.5
H10A C10 H10B 109.5
N2 C10 H10C 109.5
H10A C10 H10C 109.5
H10B C10 H10C 109.5
N3 C11 N7 120.51(13)
N3 C11 N6 123.47(13)
N7 C11 N6 115.99(12)
C11 N6 C12 121.83(12)
C11 N6 C13 122.88(13)
C12 N6 C13 115.16(13)
N6 C12 H12A 109.5
N6 C12 H12B 109.5
H12A C12 H12B 109.5
N6 C12 H12C 109.5
H12A C12 H12C 109.5
H12B C12 H12C 109.5
N6 C13 H13A 109.5
N6 C13 H13B 109.5
H13A C13 H13B 109.5
N6 C13 H13C 109.5
H13A C13 H13C 109.5
H13B C13 H13C 109.5
C11 N7 C14 121.91(12)
C11 N7 C15 120.85(12)
C14 N7 C15 114.13(12)
N7 C14 H14A 109.5
N7 C14 H14B 109.5
H14A C14 H14B 109.5
N7 C14 H14C 109.5
H14A C14 H14C 109.5
H14B C14 H14C 109.5
N7 C15 H15A 109.5
N7 C15 H15B 109.5
H15A C15 H15B 109.5
N7 C15 H15C 109.5
H15A C15 H15C 109.5
H15B C15 H15C 109.5

loop_
_geom_bond_atom_site_label_1
_geom_bond_atom_site_label_2
_geom_bond_distance
Fe1 N1 2.1063(12)
Fe1 N3 2.1128(12)
Fe1 Cl1 2.3487(5)
Fe1 N2 2.4187(12)
Fe1 Cl2 2.4370(5)
N1 C5 1.3161(19)
N1 C1 1.4703(18)
C1 C2 1.518(2)
C1 H1A 0.9900
C1 H1B 0.9900
C2 N2 1.4784(18)
C2 H2A 0.9900
C2 H2B 0.9900
N2 C10 1.4752(19)
N2 C3 1.4779(19)
C3 C4 1.520(2)
C3 H3A 0.9900
C3 H3B 0.9900
C4 N3 1.4697(18)
C4 H4A 0.9900
C4 H4B 0.9900
N3 C11 1.3148(18)
C5 N5 1.3607(19)
C5 N4 1.3628(19)
N4 C6 1.454(2)
N4 C7 1.459(2)
C6 H6A 0.9800
C6 H6B 0.9800
C6 H6C 0.9800
C7 H7A 0.9800
C7 H7B 0.9800
C7 H7C 0.9800
N5 C9 1.454(2)
N5 C8 1.4615(19)
C8 H8A 0.9800
C8 H8B 0.9800
C8 H8C 0.9800
C9 H9A 0.9800
C9 H9B 0.9800
C9 H9C 0.9800
C10 H10A 0.9800
C10 H10B 0.9800
C10 H10C 0.9800
C11 N7 1.3579(19)
C11 N6 1.3750(18)
N6 C12 1.456(2)
N6 C13 1.4590(19)
C12 H12A 0.9800
C12 H12B 0.9800
C12 H12C 0.9800
C13 H13A 0.9800
C13 H13B 0.9800
C13 H13C 0.9800
N7 C14 1.4596(18)
N7 C15 1.4620(19)
C14 H14A 0.9800
C14 H14B 0.9800
C14 H14C 0.9800
C15 H15A 0.9800
C15 H15B 0.9800
C15 H15C 0.9800

loop_
_geom_torsion_atom_site_label_1
_geom_torsion_atom_site_label_2
_geom_torsion_atom_site_label_3
_geom_torsion_atom_site_label_4
_geom_torsion
N3 Fe1 N1 C5 -105.99(13)
Cl1 Fe1 N1 C5 97.97(13)
N2 Fe1 N1 C5 -173.82(13)
Cl2 Fe1 N1 C5 -2.87(13)
N3 Fe1 N1 C1 95.03(9)
Cl1 Fe1 N1 C1 -61.01(9)
N2 Fe1 N1 C1 27.20(9)
Cl2 Fe1 N1 C1 -161.85(8)
C5 N1 C1 C2 141.43(13)
Fe1 N1 C1 C2 -56.73(12)
N1 C1 C2 N2 63.72(14)
C1 C2 N2 C10 88.58(14)
C1 C2 N2 C3 -150.79(12)
C1 C2 N2 Fe1 -36.99(12)
N1 Fe1 N2 C10 -114.05(11)
N3 Fe1 N2 C10 125.59(11)
Cl1 Fe1 N2 C10 -13.53(10)
Cl2 Fe1 N2 C10 147.04(17)
N1 Fe1 N2 C3 122.83(10)
N3 Fe1 N2 C3 2.47(9)
Cl1 Fe1 N2 C3 -136.65(9)
Cl2 Fe1 N2 C3 23.9(3)
N1 Fe1 N2 C2 5.80(8)
N3 Fe1 N2 C2 -114.56(9)
Cl1 Fe1 N2 C2 106.32(8)
Cl2 Fe1 N2 C2 -93.1(2)
C10 N2 C3 C4 -158.66(12)
C2 N2 C3 C4 81.04(14)
Fe1 N2 C3 C4 -30.67(13)
N2 C3 C4 N3 55.60(15)
C3 C4 N3 C11 130.53(13)
C3 C4 N3 Fe1 -53.92(13)
N1 Fe1 N3 C11 133.77(12)
Cl1 Fe1 N3 C11 -82.39(13)
N2 Fe1 N3 C11 -157.53(13)
Cl2 Fe1 N3 C11 25.73(12)
N1 Fe1 N3 C4 -41.16(11)
Cl1 Fe1 N3 C4 102.68(9)
N2 Fe1 N3 C4 27.54(9)
Cl2 Fe1 N3 C4 -149.20(9)
C1 N1 C5 N5 -148.74(13)
Fe1 N1 C5 N5 53.63(19)
C1 N1 C5 N4 28.8(2)
Fe1 N1 C5 N4 -128.79(13)
N1 C5 N4 C6 39.0(2)
N5 C5 N4 C6 -143.37(15)
N1 C5 N4 C7 -144.42(16)
N5 C5 N4 C7 33.2(2)
N1 C5 N5 C9 17.5(2)
N4 C5 N5 C9 -160.28(14)
N1 C5 N5 C8 -137.90(15)
N4 C5 N5 C8 44.36(19)
C4 N3 C11 N7 -148.40(13)
Fe1 N3 C11 N7 36.92(19)
C4 N3 C11 N6 29.8(2)
Fe1 N3 C11 N6 -144.91(11)
N3 C11 N6 C12 34.8(2)
N7 C11 N6 C12 -147.00(14)
N3 C11 N6 C13 -140.85(15)
N7 C11 N6 C13 37.39(19)
N3 C11 N7 C14 -139.49(14)
N6 C11 N7 C14 42.22(19)
N3 C11 N7 C15 19.4(2)
N6 C11 N7 C15 -158.86(13)
